data_4302803
loop_
_publ_author_name
'Ming-Hua Zeng'
'Sheng Hu'
'Qing Chen'
'Gang Xie'
'Qi Shuai'
'Sheng-Li Gao'

_publ_contact_author 'prof.MING HUA ZENG '
_publ_contact_author_email ZMH@MAIBOX.GXNU.EDU.CN
_publ_section_title
;
Apical Ligand Substitution, Shape Recognition, Vapor-Adsorption Phenomenon,
and Microcalorimetry for a Pillared Bilayer Porous Framework That Shrinks
or Expands in Crystal-to-Crystal Manners upon Change in the Cobalt(II)
Coordination Environment
;
_journal_name_full 'Inorganic Chemistry'
_journal_page_first 7070
_journal_page_last 7079
_journal_paper_doi 10.1021/ic801794e
_journal_volume 48
_journal_year 2009
_chemical_formula_moiety 'C14 H13 Co N2 O5, H2 O'
_chemical_formula_sum 'C14 H15 Co N2 O6'
_chemical_formula_weight 366.21
_chemical_name_systematic
; 
 ? 
;
_space_group_IT_number 14
_symmetry_cell_setting monoclinic
_symmetry_space_group_name_Hall '-P 2ybc'
_symmetry_space_group_name_H-M 'P 1 21/c 1'
_atom_sites_solution_hydrogens geom
_atom_sites_solution_primary direct
_atom_sites_solution_secondary difmap
_audit_creation_method SHELXL-97
_cell_angle_alpha 90.00
_cell_angle_beta 105.609(3)
_cell_angle_gamma 90.00
_cell_formula_units_Z 4
_cell_length_a 12.3072(19)
_cell_length_b 7.7045(12)
_cell_length_c 15.867(2)
_cell_measurement_reflns_used 2306
_cell_measurement_temperature 293(2)
_cell_measurement_theta_max 27.1
_cell_measurement_theta_min 1.7
_cell_volume 1449.0(4)
_computing_cell_refinement 'Bruker SMART'
_computing_data_collection 'Bruker SMART'
_computing_data_reduction 'Bruker SAINT'
_computing_molecular_graphics 'Bruker SHELXTL'
_computing_publication_material 'Bruker SHELXTL'
_computing_structure_refinement 'SHELXL-97 (Sheldrick, 1997)'
_computing_structure_solution 'SHELXS-97 (Sheldrick, 1990)'
_diffrn_ambient_temperature 293(2)
_diffrn_measured_fraction_theta_full 0.993
_diffrn_measured_fraction_theta_max 0.993
_diffrn_measurement_device_type 'CCD area detector'
_diffrn_measurement_method 'phi and omega scans'
_diffrn_radiation_monochromator graphite
_diffrn_radiation_source 'fine-focus sealed tube'
_diffrn_radiation_type MoK\a
_diffrn_radiation_wavelength 0.71073
_diffrn_reflns_av_R_equivalents 0.0314
_diffrn_reflns_av_sigmaI/netI 0.0428
_diffrn_reflns_limit_h_max 15
_diffrn_reflns_limit_h_min -15
_diffrn_reflns_limit_k_max 9
_diffrn_reflns_limit_k_min -5
_diffrn_reflns_limit_l_max 20
_diffrn_reflns_limit_l_min -20
_diffrn_reflns_number 8323
_diffrn_reflns_theta_full 27.06
_diffrn_reflns_theta_max 27.06
_diffrn_reflns_theta_min 1.72
_exptl_absorpt_coefficient_mu 1.219
_exptl_absorpt_correction_T_max 0.8479
_exptl_absorpt_correction_T_min 0.7266
_exptl_absorpt_correction_type multi-scan
_exptl_absorpt_process_details SADABS
_exptl_crystal_colour red
_exptl_crystal_density_diffrn 1.679
_exptl_crystal_density_method 'not measured'
_exptl_crystal_description block
_exptl_crystal_F_000 752
_exptl_crystal_size_max 0.28
_exptl_crystal_size_mid 0.20
_exptl_crystal_size_min 0.14
_refine_diff_density_max 0.518
_refine_diff_density_min -0.587
_refine_diff_density_rms 0.082
_refine_ls_extinction_method none
_refine_ls_goodness_of_fit_ref 1.026
_refine_ls_matrix_type full
_refine_ls_number_parameters 209
_refine_ls_number_reflns 3166
_refine_ls_number_restraints 0
_refine_ls_restrained_S_all 1.026
_refine_ls_R_factor_all 0.0660
_refine_ls_R_factor_gt 0.0384
_refine_ls_shift/su_max 0.019
_refine_ls_shift/su_mean 0.002
_refine_ls_structure_factor_coef Fsqd
_refine_ls_weighting_details 'calc w=1/[\s^2^(Fo^2^)+(0.0407P)^2^+1.5841P] where P=(Fo^2^+2Fc^2^)/3'
_refine_ls_weighting_scheme calc
_refine_ls_wR_factor_gt 0.0845
_refine_ls_wR_factor_ref 0.0964
_reflns_number_gt 2306
_reflns_number_total 3166
_reflns_threshold_expression >2sigma(I)
_cod_data_source_file ic801794e_si_002_08.cif
_cod_data_source_block 3h
_cod_depositor_comments
;
The following automatic conversions were performed:
'_symmetry_cell_setting' value 'Monoclinic' changed to 'monoclinic'
according to '/home/saulius/struct/CIF-dictionaries/cif_core.dic'
dictionary named 'cif_core.dic' version 2.4.1 from 2010-06-29.

Automatic conversion script
Id: cif_fix_enum 1527 2010-12-29 10:47:43Z saulius 
;
_cod_database_code 4302803

loop_
_symmetry_equiv_pos_as_xyz
'x, y, z'
'-x, y+1/2, -z+1/2'
'-x, -y, -z'
'x, -y-1/2, z-1/2'

loop_
_atom_site_label
_atom_site_type_symbol
_atom_site_fract_x
_atom_site_fract_y
_atom_site_fract_z
_atom_site_U_iso_or_equiv
_atom_site_adp_type
_atom_site_occupancy
_atom_site_symmetry_multiplicity
_atom_site_calc_flag
_atom_site_refinement_flags
_atom_site_disorder_assembly
_atom_site_disorder_group
Co1 Co 0.29952(3) 0.48788(5) 0.18183(2) 0.02003(12) Uani 1 1 d . . .
O1 O 0.36406(18) 0.2411(2) 0.18454(13) 0.0274(5) Uani 1 1 d . . .
O2 O 0.2900(2) 0.3333(3) 0.05126(14) 0.0354(5) Uani 1 1 d . . .
O3 O 0.32610(19) -0.0528(3) -0.19381(12) 0.0305(5) Uani 1 1 d . . .
O4 O 0.37573(19) -0.3299(3) -0.16856(13) 0.0329(5) Uani 1 1 d . . .
N1 N 0.45073(19) -0.3910(3) 0.16205(14) 0.0208(5) Uani 1 1 d . . .
H1A H 0.4579 -0.4950 0.1447 0.025 Uiso 1 1 calc R . .
H1B H 0.4596 -0.3704 0.2168 0.025 Uiso 1 1 calc R . .
N2 N 0.1789(2) 0.6667(3) 0.11453(15) 0.0260(6) Uani 1 1 d . . .
C1 C 0.3658(2) 0.0445(3) 0.06930(17) 0.0184(6) Uani 1 1 d . . .
C2 C 0.3508(2) 0.0145(3) -0.01938(17) 0.0201(6) Uani 1 1 d . . .
H2 H 0.3256 0.1035 -0.0595 0.024 Uiso 1 1 calc R . .
C3 C 0.3735(2) -0.1478(3) -0.04801(17) 0.0185(6) Uani 1 1 d . . .
C4 C 0.4092(2) -0.2817(4) 0.01185(17) 0.0204(6) Uani 1 1 d . . .
H4 H 0.4231 -0.3911 -0.0077 0.025 Uiso 1 1 calc R . .
C5 C 0.4240(2) -0.2528(3) 0.10021(16) 0.0180(6) Uani 1 1 d . . .
C6 C 0.4034(2) -0.0891(4) 0.12875(17) 0.0191(6) Uani 1 1 d . . .
H6 H 0.4149 -0.0686 0.1883 0.023 Uiso 1 1 calc R . .
C7 C 0.3382(2) 0.2166(4) 0.10237(19) 0.0224(6) Uani 1 1 d . . .
C8 C 0.3584(2) -0.1817(4) -0.14398(17) 0.0208(6) Uani 1 1 d . . .
C9 C 0.1656(3) 0.8166(4) 0.1526(2) 0.0312(7) Uani 1 1 d . . .
H9 H 0.2047 0.8328 0.2110 0.037 Uiso 1 1 calc R . .
C10 C 0.0968(3) 0.9491(4) 0.1100(2) 0.0294(7) Uani 1 1 d . . .
H10 H 0.0911 1.0514 0.1396 0.035 Uiso 1 1 calc R . .
C11 C 0.0370(3) 0.9305(4) 0.0242(2) 0.0282(7) Uani 1 1 d . . .
C12 C 0.0497(4) 0.7732(5) -0.0143(2) 0.0709(16) Uani 1 1 d . . .
H12 H 0.0090 0.7516 -0.0718 0.085 Uiso 1 1 calc R . .
C13 C 0.1219(4) 0.6485(5) 0.0314(2) 0.0575(12) Uani 1 1 d . . .
H13 H 0.1310 0.5466 0.0026 0.069 Uiso 1 1 calc R . .
O5 O 0.15701(19) 0.3353(3) 0.21409(15) 0.0368(5) Uani 1 1 d . . .
H5 H 0.1936 0.2680 0.2510 0.044 Uiso 1 1 calc R . .
C14 C 0.0743(3) 0.4186(6) 0.2471(3) 0.0605(12) Uani 1 1 d . . .
H14A H 0.0310 0.3327 0.2676 0.091 Uiso 1 1 calc R . .
H14B H 0.0253 0.4857 0.2014 0.091 Uiso 1 1 calc R . .
H14C H 0.1107 0.4937 0.2946 0.091 Uiso 1 1 calc R . .
O1W O 0.2312(3) 0.3974(4) -0.14452(18) 0.0637(8) Uani 1 1 d . . .
H1WA H 0.2727 0.4783 -0.1554 0.096 Uiso 1 1 d R . .
H1WB H 0.2332 0.4084 -0.0908 0.096 Uiso 1 1 d R . .

loop_
_atom_site_aniso_label
_atom_site_aniso_U_11
_atom_site_aniso_U_22
_atom_site_aniso_U_33
_atom_site_aniso_U_23
_atom_site_aniso_U_13
_atom_site_aniso_U_12
Co1 0.0300(2) 0.01450(19) 0.01390(18) -0.00043(15) 0.00302(14) 0.00573(17)
O1 0.0437(13) 0.0168(10) 0.0225(11) -0.0039(8) 0.0106(9) 0.0037(9)
O2 0.0503(14) 0.0177(11) 0.0321(12) -0.0001(9) 0.0006(10) 0.0108(10)
O3 0.0488(14) 0.0277(11) 0.0145(10) 0.0049(8) 0.0077(9) 0.0060(10)
O4 0.0530(14) 0.0274(12) 0.0179(10) -0.0034(9) 0.0088(10) 0.0087(10)
N1 0.0382(14) 0.0114(11) 0.0121(11) 0.0007(9) 0.0058(10) 0.0038(10)
N2 0.0299(14) 0.0228(13) 0.0225(13) 0.0026(10) 0.0021(11) 0.0046(11)
C1 0.0225(14) 0.0151(13) 0.0179(13) -0.0020(10) 0.0059(11) 0.0012(11)
C2 0.0266(14) 0.0152(13) 0.0175(13) 0.0055(11) 0.0044(11) 0.0021(12)
C3 0.0209(14) 0.0193(14) 0.0150(13) 0.0016(11) 0.0044(11) 0.0006(11)
C4 0.0275(15) 0.0146(13) 0.0194(14) -0.0013(11) 0.0065(12) 0.0020(11)
C5 0.0226(14) 0.0170(13) 0.0138(13) 0.0017(10) 0.0038(11) 0.0007(11)
C6 0.0269(15) 0.0183(14) 0.0118(12) -0.0018(10) 0.0047(11) -0.0013(11)
C7 0.0274(16) 0.0136(13) 0.0266(15) -0.0023(11) 0.0081(12) 0.0002(12)
C8 0.0231(15) 0.0242(15) 0.0148(13) 0.0009(11) 0.0046(11) 0.0009(12)
C9 0.0382(18) 0.0294(17) 0.0209(15) -0.0009(13) -0.0008(14) 0.0114(14)
C10 0.0330(17) 0.0257(16) 0.0263(16) -0.0015(12) 0.0023(13) 0.0091(13)
C11 0.0303(16) 0.0227(15) 0.0277(16) 0.0011(13) 0.0010(13) 0.0089(13)
C12 0.105(4) 0.047(2) 0.031(2) -0.0160(18) -0.033(2) 0.046(2)
C13 0.086(3) 0.034(2) 0.034(2) -0.0111(16) -0.017(2) 0.031(2)
O5 0.0411(13) 0.0305(12) 0.0391(13) -0.0054(10) 0.0112(11) -0.0010(10)
C14 0.056(3) 0.058(3) 0.079(3) -0.008(2) 0.037(2) 0.000(2)
O1W 0.086(2) 0.0464(17) 0.0546(17) -0.0012(14) 0.0121(16) -0.0137(16)

loop_
_atom_type_symbol
_atom_type_description
_atom_type_scat_dispersion_real
_atom_type_scat_dispersion_imag
_atom_type_scat_source
C C 0.0033 0.0016 'International Tables Vol C Tables 4.2.6.8 and 6.1.1.4'
H H 0.0000 0.0000 'International Tables Vol C Tables 4.2.6.8 and 6.1.1.4'
N N 0.0061 0.0033 'International Tables Vol C Tables 4.2.6.8 and 6.1.1.4'
O O 0.0106 0.0060 'International Tables Vol C Tables 4.2.6.8 and 6.1.1.4'
Co Co 0.3494 0.9721 'International Tables Vol C Tables 4.2.6.8 and 6.1.1.4'

loop_
_geom_angle_atom_site_label_1
_geom_angle_atom_site_label_2
_geom_angle_atom_site_label_3
_geom_angle
_geom_angle_site_symmetry_1
_geom_angle_site_symmetry_3
_geom_angle_publ_flag
O3 Co1 O1 104.71(8) 4_566 . ?
O3 Co1 N2 104.29(9) 4_566 . ?
O1 Co1 N2 146.64(9) . . ?
O3 Co1 N1 96.73(9) 4_566 1_565 ?
O1 Co1 N1 93.37(8) . 1_565 ?
N2 Co1 N1 99.25(9) . 1_565 ?
O3 Co1 O5 80.62(8) 4_566 . ?
O1 Co1 O5 80.50(8) . . ?
N2 Co1 O5 88.32(9) . . ?
N1 Co1 O5 172.39(8) 1_565 . ?
O3 Co1 O2 163.39(8) 4_566 . ?
O1 Co1 O2 58.72(7) . . ?
N2 Co1 O2 91.32(8) . . ?
N1 Co1 O2 86.13(8) 1_565 . ?
O5 Co1 O2 94.42(8) . . ?
C7 O1 Co1 97.33(17) . . ?
C7 O2 Co1 83.74(17) . . ?
C8 O3 Co1 139.69(19) . 4_565 ?
C5 N1 Co1 111.80(17) . 1_545 ?
C5 N1 H1A 120.0 . . ?
Co1 N1 H1A 79.2 1_545 . ?
C5 N1 H1B 120.0 . . ?
Co1 N1 H1B 79.4 1_545 . ?
H1A N1 H1B 120.0 . . ?
C13 N2 C9 116.5(3) . . ?
C13 N2 Co1 123.4(2) . . ?
C9 N2 Co1 119.63(19) . . ?
C2 C1 C6 119.6(2) . . ?
C2 C1 C7 121.4(2) . . ?
C6 C1 C7 118.9(2) . . ?
C3 C2 C1 119.9(2) . . ?
C3 C2 H2 120.0 . . ?
C1 C2 H2 120.0 . . ?
C2 C3 C4 120.0(2) . . ?
C2 C3 C8 120.5(2) . . ?
C4 C3 C8 119.5(2) . . ?
C5 C4 C3 120.3(2) . . ?
C5 C4 H4 119.9 . . ?
C3 C4 H4 119.9 . . ?
C4 C5 C6 119.5(2) . . ?
C4 C5 N1 121.4(2) . . ?
C6 C5 N1 118.9(2) . . ?
C5 C6 C1 120.6(2) . . ?
C5 C6 H6 119.7 . . ?
C1 C6 H6 119.7 . . ?
O2 C7 O1 120.2(3) . . ?
O2 C7 C1 121.5(3) . . ?
O1 C7 C1 118.2(2) . . ?
O4 C8 O3 125.2(3) . . ?
O4 C8 C3 119.4(2) . . ?
O3 C8 C3 115.3(2) . . ?
N2 C9 C10 123.4(3) . . ?
N2 C9 H9 118.3 . . ?
C10 C9 H9 118.3 . . ?
C11 C10 C9 120.3(3) . . ?
C11 C10 H10 119.9 . . ?
C9 C10 H10 119.9 . . ?
C10 C11 C12 115.9(3) . . ?
C10 C11 C11 122.1(3) . 3_575 ?
C12 C11 C11 122.1(4) . 3_575 ?
C13 C12 C11 120.8(3) . . ?
C13 C12 H12 119.6 . . ?
C11 C12 H12 119.6 . . ?
N2 C13 C12 123.1(3) . . ?
N2 C13 H13 118.5 . . ?
C12 C13 H13 118.5 . . ?
C14 O5 Co1 121.4(2) . . ?
C14 O5 H5 109.5 . . ?
Co1 O5 H5 100.3 . . ?
O5 C14 H14A 109.5 . . ?
O5 C14 H14B 109.5 . . ?
H14A C14 H14B 109.5 . . ?
O5 C14 H14C 109.5 . . ?
H14A C14 H14C 109.5 . . ?
H14B C14 H14C 109.5 . . ?
H1WA O1W H1WB 105.9 . . ?

loop_
_geom_bond_atom_site_label_1
_geom_bond_atom_site_label_2
_geom_bond_distance
_geom_bond_site_symmetry_2
_geom_bond_publ_flag
Co1 O3 1.9756(19) 4_566 ?
Co1 O1 2.0563(19) . ?
Co1 N2 2.095(2) . ?
Co1 N1 2.179(2) 1_565 ?
Co1 O5 2.281(2) . ?
Co1 O2 2.365(2) . ?
O1 C7 1.270(3) . ?
O2 C7 1.249(3) . ?
O3 C8 1.265(3) . ?
O3 Co1 1.9756(19) 4_565 ?
O4 C8 1.243(3) . ?
N1 C5 1.425(3) . ?
N1 Co1 2.179(2) 1_545 ?
N1 H1A 0.8600 . ?
N1 H1B 0.8600 . ?
N2 C13 1.324(4) . ?
N2 C9 1.334(4) . ?
C1 C2 1.388(4) . ?
C1 C6 1.389(4) . ?
C1 C7 1.499(4) . ?
C2 C3 1.384(4) . ?
C2 H2 0.9300 . ?
C3 C4 1.391(4) . ?
C3 C8 1.507(4) . ?
C4 C5 1.382(4) . ?
C4 H4 0.9300 . ?
C5 C6 1.386(4) . ?
C6 H6 0.9300 . ?
C9 C10 1.382(4) . ?
C9 H9 0.9300 . ?
C10 C11 1.369(4) . ?
C10 H10 0.9300 . ?
C11 C12 1.385(5) . ?
C11 C11 1.480(6) 3_575 ?
C12 C13 1.375(5) . ?
C12 H12 0.9300 . ?
C13 H13 0.9300 . ?
O5 C14 1.417(4) . ?
O5 H5 0.8200 . ?
C14 H14A 0.9600 . ?
C14 H14B 0.9600 . ?
C14 H14C 0.9600 . ?
O1W H1WA 0.8522 . ?
O1W H1WB 0.8498 . ?

loop_
_geom_hbond_atom_site_label_D
_geom_hbond_atom_site_label_H
_geom_hbond_atom_site_label_A
_geom_hbond_distance_DH
_geom_hbond_distance_HA
_geom_hbond_distance_DA
_geom_hbond_angle_DHA
_geom_hbond_site_symmetry_A
N1 H1A O4 0.86 2.40 3.013(3) 129.2 3_645
N1 H1A O1 0.86 2.50 3.083(3) 125.6 1_545
N1 H1A O2 0.86 2.56 3.106(3) 122.0 1_545
N1 H1B O1 0.86 2.46 3.028(3) 123.9 2_645
O5 H5 O1W 0.82 2.04 2.825(4) 159.2 4_566
O1W H1WA O4 0.85 1.99 2.844(4) 174.5 1_565
O1W H1WB O2 0.85 2.25 3.034(4) 153.7 .
